data_4085343
loop_
_publ_author_name
'Chlupat\'y, Tom\'a\<s'
'R\%u\<zi\<ckov\'a, Zde\<nka'
'Hor\'a\<cek, Michal'
'Alonso, Mercedes'
'De Proft, Frank'
'Kampov\'a, Hana'
'Brus, Ji\<r\'i'
'R\%u\<zi\<cka, Ale\<s'

_publ_section_title
;
 Oxidative Additions of Homoleptic Tin(II) Amidinate
;
_journal_issue 3
_journal_name_full Organometallics
_journal_page_first 606
_journal_paper_doi 10.1021/om501074m
_journal_volume 34
_journal_year 2015
_chemical_formula_moiety 'C34 H62 Cl2 N4 Sn'
_chemical_formula_sum 'C34 H62 Cl2 N4 Sn'
_chemical_formula_weight 716.47
_chemical_name_systematic
; 
 ? 
;
_space_group_IT_number 14
_symmetry_cell_setting monoclinic
_symmetry_space_group_name_Hall '-P 2ybc'
_symmetry_space_group_name_H-M 'P 1 21/c 1'
_atom_sites_solution_hydrogens geom
_atom_sites_solution_primary direct
_atom_sites_solution_secondary difmap
_audit_creation_method SHELXL-97
_cell_angle_alpha 90
_cell_angle_beta 129.944(4)
_cell_angle_gamma 90
_cell_formula_units_Z 4
_cell_length_a 14.8960(9)
_cell_length_b 14.9500(5)
_cell_length_c 21.3501(7)
_cell_measurement_reflns_used 35031
_cell_measurement_temperature 150(1)
_cell_measurement_theta_max 28
_cell_measurement_theta_min 1
_cell_volume 3645.2(4)
_computing_cell_refinement 'COLLECT and DENZO'
_computing_data_collection 'COLLECT (Hooft, 1998) and DENZO (Otwinowski & Minor, 1997)'
_computing_data_reduction 'COLLECT and DENZO'
_computing_molecular_graphics 'PLATON (Spek, 2003)'
_computing_publication_material 'SHELXL-97 (Sheldrick, 2008)'
_computing_structure_refinement 'SHELXL-97 (Sheldrick, 1997)'
_computing_structure_solution 'SIR92 (Altomare et al., 1994)'
_diffrn_ambient_temperature 150(1)
_diffrn_detector_area_resol_mean 9.091
_diffrn_measured_fraction_theta_full 0.994
_diffrn_measured_fraction_theta_max 0.994
_diffrn_measurement_device_type 'Bruker Nonius KappaCCD area detector'
_diffrn_measurement_method '\f and \w scans to fill the Ewald sphere'
_diffrn_radiation_monochromator graphite
_diffrn_radiation_source 'fine-focus sealed tube'
_diffrn_radiation_type MoK\a
_diffrn_radiation_wavelength 0.71073
_diffrn_reflns_av_R_equivalents 0.0446
_diffrn_reflns_av_sigmaI/netI 0.0378
_diffrn_reflns_limit_h_max 19
_diffrn_reflns_limit_h_min -19
_diffrn_reflns_limit_k_max 17
_diffrn_reflns_limit_k_min -19
_diffrn_reflns_limit_l_max 26
_diffrn_reflns_limit_l_min -28
_diffrn_reflns_number 34965
_diffrn_reflns_theta_full 28.00
_diffrn_reflns_theta_max 28.00
_diffrn_reflns_theta_min 1.93
_diffrn_standards_number 0
_exptl_absorpt_coefficient_mu 0.875
_exptl_absorpt_correction_T_max 0.897
_exptl_absorpt_correction_T_min 0.803
_exptl_absorpt_correction_type integration
_exptl_absorpt_process_details
;
Gaussian integration (Coppens, 1970)
;
_exptl_crystal_colour colourless
_exptl_crystal_density_diffrn 1.306
_exptl_crystal_density_method 'not measured'
_exptl_crystal_description block
_exptl_crystal_F_000 1512
_exptl_crystal_size_max 0.38
_exptl_crystal_size_mid 0.18
_exptl_crystal_size_min 0.16
_refine_diff_density_max 0.472
_refine_diff_density_min -0.450
_refine_diff_density_rms 0.085
_refine_ls_extinction_method none
_refine_ls_goodness_of_fit_ref 1.112
_refine_ls_hydrogen_treatment constr
_refine_ls_matrix_type full
_refine_ls_number_parameters 370
_refine_ls_number_reflns 8759
_refine_ls_number_restraints 0
_refine_ls_restrained_S_all 1.112
_refine_ls_R_factor_all 0.0507
_refine_ls_R_factor_gt 0.0305
_refine_ls_shift/su_max 0.002
_refine_ls_shift/su_mean 0.000
_refine_ls_structure_factor_coef Fsqd
_refine_ls_weighting_details 'calc w=1/[\s^2^(Fo^2^)+(0.0108P)^2^+3.1134P] where P=(Fo^2^+2Fc^2^)/3'
_refine_ls_weighting_scheme calc
_refine_ls_wR_factor_gt 0.0533
_refine_ls_wR_factor_ref 0.0615
_reflns_number_gt 6973
_reflns_number_total 8759
_reflns_threshold_expression >2sigma(I)
_cod_data_source_file om501074m_si_001.cif
_cod_data_source_block tch130506Sn1
_cod_depositor_comments 'Adding full bibliography for 4085339--4085346.cif.'
_cod_original_sg_symbol_H-M 'P 21/c'
_cod_database_code 4085343

loop_
_symmetry_equiv_pos_as_xyz
'x, y, z'
'-x, y+1/2, -z+1/2'
'-x, -y, -z'
'x, -y-1/2, z-1/2'

loop_
_atom_site_label
_atom_site_type_symbol
_atom_site_fract_x
_atom_site_fract_y
_atom_site_fract_z
_atom_site_U_iso_or_equiv
_atom_site_adp_type
_atom_site_occupancy
_atom_site_symmetry_multiplicity
_atom_site_calc_flag
_atom_site_refinement_flags
Sn1 Sn 0.699361(12) 0.308642(10) 0.409877(8) 0.01854(4) Uani 1 1 d .
Cl1 Cl 0.67381(5) 0.44051(4) 0.33468(3) 0.03088(13) Uani 1 1 d .
Cl2 Cl 0.52416(5) 0.33279(4) 0.39096(4) 0.03009(13) Uani 1 1 d .
C1 C 0.91384(18) 0.35399(14) 0.53454(12) 0.0202(4) Uani 1 1 d .
C18 C 0.63902(17) 0.14345(14) 0.35994(13) 0.0202(4) Uani 1 1 d .
N1 N 0.88624(14) 0.30567(12) 0.47248(10) 0.0198(4) Uani 1 1 d .
N3 N 0.62594(15) 0.21221(12) 0.31420(10) 0.0207(4) Uani 1 1 d .
C2 C 0.96477(18) 0.27569(14) 0.45817(12) 0.0197(4) Uani 1 1 d .
H2 H 1.0448 0.2742 0.5105 0.024 Uiso 1 1 d R
C19 C 0.54485(18) 0.21060(15) 0.22466(12) 0.0226(5) Uani 1 1 d .
H19 H 0.5349 0.1480 0.2076 0.027 Uiso 1 1 d R
N2 N 0.81957(15) 0.37058(12) 0.52729(11) 0.0222(4) Uani 1 1 d .
C25 C 0.73196(19) 0.10662(15) 0.50281(13) 0.0244(5) Uani 1 1 d .
H25 H 0.7350 0.0454 0.4878 0.029 Uiso 1 1 d R
C31 C 0.58961(19) 0.05247(15) 0.32424(14) 0.0252(5) Uani 1 1 d .
H31A H 0.5084 0.0591 0.2754 0.030 Uiso 1 1 d R
H31B H 0.5912 0.0171 0.3630 0.030 Uiso 1 1 d R
C32 C 0.6552(2) 0.00143(16) 0.30179(14) 0.0284(5) Uani 1 1 d .
H32A H 0.6040 -0.0445 0.2621 0.034 Uiso 1 1 d R
H32B H 0.6735 0.0426 0.2763 0.034 Uiso 1 1 d R
C14 C 1.03557(18) 0.38373(15) 0.60548(13) 0.0237(5) Uani 1 1 d .
H14A H 1.0338 0.4462 0.6169 0.028 Uiso 1 1 d R
H14B H 1.0850 0.3786 0.5908 0.028 Uiso 1 1 d R
N4 N 0.69786(15) 0.16654(12) 0.43655(11) 0.0209(4) Uani 1 1 d .
C15 C 1.08928(19) 0.32884(15) 0.68274(13) 0.0258(5) Uani 1 1 d .
H15A H 1.0472 0.3415 0.7023 0.031 Uiso 1 1 d R
H15B H 1.0796 0.2657 0.6692 0.031 Uiso 1 1 d R
C8 C 0.81389(19) 0.42764(15) 0.58051(13) 0.0224(5) Uani 1 1 d .
H8 H 0.8930 0.4496 0.6249 0.027 Uiso 1 1 d R
C9 C 0.7352(2) 0.50807(15) 0.53329(14) 0.0285(5) Uani 1 1 d .
H9A H 0.7688 0.5441 0.5151 0.034 Uiso 1 1 d R
H9B H 0.6589 0.4875 0.4853 0.034 Uiso 1 1 d R
C3 C 0.9612(2) 0.34003(18) 0.40112(15) 0.0334(6) Uani 1 1 d .
H3A H 0.9907 0.3979 0.4274 0.040 Uiso 1 1 d R
H3B H 0.8807 0.3478 0.3516 0.040 Uiso 1 1 d R
C10 C 0.7206(2) 0.56581(16) 0.58555(15) 0.0325(6) Uani 1 1 d .
H10A H 0.7953 0.5929 0.6295 0.039 Uiso 1 1 d R
H10B H 0.6653 0.6135 0.5524 0.039 Uiso 1 1 d R
C7 C 0.93045(19) 0.18177(16) 0.42277(14) 0.0258(5) Uani 1 1 d .
H7A H 0.9400 0.1414 0.4622 0.031 Uiso 1 1 d R
H7B H 0.8485 0.1812 0.3741 0.031 Uiso 1 1 d R
C6 C 1.0051(2) 0.14874(19) 0.40161(16) 0.0376(6) Uani 1 1 d .
H6A H 1.0861 0.1434 0.4511 0.045 Uiso 1 1 d R
H6B H 0.9782 0.0900 0.3767 0.045 Uiso 1 1 d R
C12 C 0.7602(2) 0.43378(17) 0.67058(15) 0.0333(6) Uani 1 1 d .
H12A H 0.7310 0.3987 0.6924 0.040 Uiso 1 1 d R
H12B H 0.8367 0.4568 0.7162 0.040 Uiso 1 1 d R
C30 C 0.6430(2) 0.11052(18) 0.51608(16) 0.0371(6) Uani 1 1 d .
H30A H 0.6327 0.1720 0.5248 0.044 Uiso 1 1 d R
H30B H 0.5681 0.0887 0.4676 0.044 Uiso 1 1 d R
C28 C 0.8024(3) 0.0820(2) 0.66594(17) 0.0493(8) Uani 1 1 d .
H28A H 0.8265 0.0439 0.7112 0.059 Uiso 1 1 d R
H28B H 0.7990 0.1431 0.6796 0.059 Uiso 1 1 d R
C13 C 0.7722(2) 0.37435(16) 0.61825(14) 0.0288(5) Uani 1 1 d .
H13A H 0.8274 0.3266 0.6516 0.035 Uiso 1 1 d R
H13B H 0.6969 0.3474 0.5752 0.035 Uiso 1 1 d R
C24 C 0.42486(19) 0.24666(18) 0.18950(14) 0.0292(5) Uani 1 1 d .
H24A H 0.3952 0.2132 0.2117 0.035 Uiso 1 1 d R
H24B H 0.4321 0.3088 0.2051 0.035 Uiso 1 1 d R
C11 C 0.6780(2) 0.51119(17) 0.62154(15) 0.0333(6) Uani 1 1 d .
H11A H 0.6734 0.5488 0.6565 0.040 Uiso 1 1 d R
H11B H 0.6001 0.4885 0.5779 0.040 Uiso 1 1 d R
C16 C 1.2185(2) 0.34857(18) 0.75019(14) 0.0329(6) Uani 1 1 d .
H16A H 1.2612 0.3307 0.7321 0.040 Uiso 1 1 d R
H16B H 1.2286 0.4126 0.7599 0.040 Uiso 1 1 d R
C33 C 0.7669(2) -0.04215(16) 0.37425(15) 0.0317(5) Uani 1 1 d .
H33A H 0.8215 0.0040 0.4117 0.038 Uiso 1 1 d R
H33B H 0.7502 -0.0794 0.4028 0.038 Uiso 1 1 d R
C5 C 0.9971(2) 0.2123(2) 0.34310(16) 0.0471(8) Uani 1 1 d .
H5A H 0.9171 0.2141 0.2920 0.056 Uiso 1 1 d R
H5B H 1.0468 0.1912 0.3317 0.056 Uiso 1 1 d R
C34 C 0.8234(2) -0.09890(19) 0.34852(17) 0.0419(7) Uani 1 1 d .
H34A H 0.7692 -0.1442 0.3109 0.050 Uiso 1 1 d R
H34B H 0.8928 -0.1267 0.3958 0.050 Uiso 1 1 d R
H34C H 0.8436 -0.0616 0.3226 0.050 Uiso 1 1 d R
C23 C 0.3397(2) 0.23871(19) 0.09668(14) 0.0351(6) Uani 1 1 d .
H23A H 0.2652 0.2648 0.0753 0.042 Uiso 1 1 d R
H23B H 0.3266 0.1761 0.0813 0.042 Uiso 1 1 d R
C21 C 0.5070(2) 0.2524(2) 0.09663(15) 0.0422(7) Uani 1 1 d .
H21A H 0.5027 0.1903 0.0818 0.051 Uiso 1 1 d R
H21B H 0.5361 0.2870 0.0745 0.051 Uiso 1 1 d R
C26 C 0.8534(2) 0.13229(17) 0.58028(13) 0.0294(5) Uani 1 1 d .
H26A H 0.8536 0.1949 0.5923 0.035 Uiso 1 1 d R
H26B H 0.9095 0.1247 0.5717 0.035 Uiso 1 1 d R
C20 C 0.5924(2) 0.26126(19) 0.18991(14) 0.0324(6) Uani 1 1 d .
H20A H 0.6683 0.2374 0.2122 0.039 Uiso 1 1 d R
H20B H 0.6022 0.3238 0.2051 0.039 Uiso 1 1 d R
C17 C 1.2698(2) 0.3010(2) 0.82926(16) 0.0482(7) Uani 1 1 d .
H17A H 1.2314 0.3211 0.8495 0.058 Uiso 1 1 d R
H17B H 1.3518 0.3145 0.8685 0.058 Uiso 1 1 d R
H17C H 1.2594 0.2376 0.8203 0.058 Uiso 1 1 d R
C22 C 0.3852(2) 0.28605(19) 0.05977(15) 0.0408(7) Uani 1 1 d .
H22A H 0.3878 0.3500 0.0686 0.049 Uiso 1 1 d R
H22B H 0.3321 0.2755 0.0013 0.049 Uiso 1 1 d R
C27 C 0.8913(3) 0.0757(2) 0.65334(16) 0.0442(7) Uani 1 1 d .
H27A H 0.9671 0.0958 0.7022 0.053 Uiso 1 1 d R
H27B H 0.8989 0.0137 0.6438 0.053 Uiso 1 1 d R
C29 C 0.6824(3) 0.0537(2) 0.58962(18) 0.0491(7) Uani 1 1 d .
H29A H 0.6262 0.0601 0.5982 0.059 Uiso 1 1 d R
H29B H 0.6846 -0.0088 0.5786 0.059 Uiso 1 1 d R
C4 C 1.0341(2) 0.3057(2) 0.37881(15) 0.0418(7) Uani 1 1 d .
H4A H 1.1161 0.3048 0.4274 0.050 Uiso 1 1 d R
H4B H 1.0256 0.3460 0.3397 0.050 Uiso 1 1 d R

loop_
_atom_site_aniso_label
_atom_site_aniso_U_11
_atom_site_aniso_U_22
_atom_site_aniso_U_33
_atom_site_aniso_U_23
_atom_site_aniso_U_13
_atom_site_aniso_U_12
Sn1 0.01767(7) 0.01773(7) 0.01572(7) -0.00075(6) 0.00865(6) 0.00177(6)
Cl1 0.0334(3) 0.0249(3) 0.0250(3) 0.0069(2) 0.0145(3) 0.0059(2)
Cl2 0.0227(3) 0.0337(3) 0.0320(3) -0.0035(2) 0.0167(2) 0.0040(2)
C1 0.0215(10) 0.0173(11) 0.0172(10) 0.0020(8) 0.0103(9) -0.0004(8)
C18 0.0151(10) 0.0214(11) 0.0225(11) -0.0013(9) 0.0114(9) 0.0013(8)
N1 0.0185(8) 0.0210(9) 0.0162(8) -0.0016(8) 0.0095(7) 0.0002(8)
N3 0.0178(8) 0.0219(10) 0.0151(8) -0.0012(7) 0.0072(7) -0.0001(7)
C2 0.0176(10) 0.0231(11) 0.0162(10) -0.0006(8) 0.0099(9) -0.0002(8)
C19 0.0209(10) 0.0235(12) 0.0167(10) -0.0041(9) 0.0090(9) 0.0016(9)
N2 0.0221(9) 0.0217(10) 0.0188(9) -0.0018(7) 0.0114(8) 0.0016(8)
C25 0.0313(12) 0.0182(11) 0.0260(11) 0.0029(9) 0.0195(11) 0.0033(9)
C31 0.0257(11) 0.0226(12) 0.0264(11) -0.0041(9) 0.0163(10) -0.0043(9)
C32 0.0358(13) 0.0212(12) 0.0267(12) -0.0031(10) 0.0194(11) -0.0013(10)
C14 0.0238(11) 0.0227(12) 0.0205(11) -0.0036(9) 0.0123(10) -0.0037(9)
N4 0.0228(9) 0.0188(9) 0.0205(9) 0.0001(7) 0.0137(8) 0.0007(7)
C15 0.0218(11) 0.0259(13) 0.0218(11) 0.0007(9) 0.0104(10) 0.0027(9)
C8 0.0250(11) 0.0219(11) 0.0176(10) -0.0027(9) 0.0124(9) 0.0025(9)
C9 0.0383(13) 0.0199(12) 0.0267(12) 0.0016(10) 0.0206(11) 0.0048(10)
C3 0.0311(13) 0.0387(15) 0.0319(13) 0.0079(11) 0.0209(12) -0.0004(11)
C10 0.0402(14) 0.0226(12) 0.0315(13) -0.0004(10) 0.0215(12) 0.0091(11)
C7 0.0228(11) 0.0280(13) 0.0278(11) -0.0057(10) 0.0168(10) -0.0022(10)
C6 0.0279(13) 0.0476(16) 0.0391(14) -0.0177(13) 0.0223(12) -0.0029(12)
C12 0.0473(15) 0.0319(14) 0.0319(13) 0.0009(11) 0.0306(13) 0.0037(12)
C30 0.0374(14) 0.0375(15) 0.0441(15) 0.0057(12) 0.0297(13) -0.0023(12)
C28 0.078(2) 0.0431(17) 0.0377(15) 0.0086(13) 0.0423(17) 0.0009(16)
C13 0.0408(14) 0.0222(12) 0.0269(12) 0.0037(10) 0.0233(12) 0.0063(10)
C24 0.0228(11) 0.0390(14) 0.0233(12) -0.0020(10) 0.0135(10) 0.0030(10)
C11 0.0340(13) 0.0355(15) 0.0329(13) -0.0044(11) 0.0227(12) 0.0050(11)
C16 0.0244(12) 0.0374(14) 0.0267(12) -0.0049(11) 0.0118(11) 0.0011(11)
C33 0.0334(13) 0.0255(13) 0.0320(13) 0.0008(10) 0.0191(12) -0.0014(10)
C5 0.0294(13) 0.091(3) 0.0282(13) -0.0112(15) 0.0217(12) -0.0020(14)
C34 0.0404(15) 0.0366(16) 0.0485(16) 0.0080(13) 0.0284(14) 0.0123(12)
C23 0.0224(12) 0.0418(15) 0.0212(12) -0.0048(11) 0.0050(10) 0.0061(11)
C21 0.0482(16) 0.0586(19) 0.0255(13) -0.0057(13) 0.0263(13) -0.0053(14)
C26 0.0303(12) 0.0325(14) 0.0234(12) 0.0043(10) 0.0163(11) 0.0041(10)
C20 0.0290(12) 0.0470(16) 0.0248(12) -0.0066(11) 0.0188(11) -0.0058(11)
C17 0.0289(13) 0.064(2) 0.0288(13) 0.0051(14) 0.0082(12) 0.0101(14)
C22 0.0477(16) 0.0403(16) 0.0179(11) 0.0015(11) 0.0135(12) 0.0077(12)
C27 0.0513(17) 0.0451(17) 0.0273(13) 0.0092(12) 0.0211(13) 0.0075(14)
C29 0.067(2) 0.0459(18) 0.0568(19) 0.0087(15) 0.0497(18) -0.0025(15)
C4 0.0275(12) 0.072(2) 0.0306(13) 0.0140(14) 0.0207(11) 0.0011(14)

loop_
_atom_type_symbol
_atom_type_description
_atom_type_scat_dispersion_real
_atom_type_scat_dispersion_imag
_atom_type_scat_source
C C 0.0033 0.0016 'International Tables Vol C Tables 4.2.6.8 and 6.1.1.4'
H H 0.0000 0.0000 'International Tables Vol C Tables 4.2.6.8 and 6.1.1.4'
N N 0.0061 0.0033 'International Tables Vol C Tables 4.2.6.8 and 6.1.1.4'
Cl Cl 0.1484 0.1585 'International Tables Vol C Tables 4.2.6.8 and 6.1.1.4'
Sn Sn -0.6537 1.4246 'International Tables Vol C Tables 4.2.6.8 and 6.1.1.4'

loop_
_exptl_crystal_face_index_h
_exptl_crystal_face_index_k
_exptl_crystal_face_index_l
_exptl_crystal_face_perp_dist
-1 0 -1 0.130
1 0 1 0.178
0 -1 0 0.081
0 1 0 0.079
-1 0 1 0.092
1 0 -1 0.045
-1 -1 1 0.098
1 -1 -1 0.071
-1 1 1 0.097
1 1 -1 0.064

loop_
_geom_angle_atom_site_label_1
_geom_angle_atom_site_label_2
_geom_angle_atom_site_label_3
_geom_angle
N3 Sn1 N2 160.01(7)
N3 Sn1 N1 103.90(7)
N2 Sn1 N1 60.83(6)
N3 Sn1 N4 60.88(6)
N2 Sn1 N4 104.72(7)
N1 Sn1 N4 92.45(7)
N3 Sn1 Cl2 96.13(5)
N2 Sn1 Cl2 97.69(5)
N1 Sn1 Cl2 158.25(5)
N4 Sn1 Cl2 89.89(5)
N3 Sn1 Cl1 98.61(5)
N2 Sn1 Cl1 94.69(5)
N1 Sn1 Cl1 91.05(5)
N4 Sn1 Cl1 159.42(5)
Cl2 Sn1 Cl1 94.31(2)
N3 Sn1 C18 30.87(7)
N2 Sn1 C18 134.20(7)
N1 Sn1 C18 101.55(6)
N4 Sn1 C18 30.15(6)
Cl2 Sn1 C18 91.23(5)
Cl1 Sn1 C18 129.44(5)
N3 Sn1 C1 133.49(7)
N2 Sn1 C1 30.56(7)
N1 Sn1 C1 30.32(6)
N4 Sn1 C1 101.28(7)
Cl2 Sn1 C1 128.25(5)
Cl1 Sn1 C1 91.90(5)
C18 Sn1 C1 122.45(6)
N1 C1 N2 111.02(18)
N1 C1 C14 124.76(19)
N2 C1 C14 124.18(19)
N1 C1 Sn1 56.45(10)
N2 C1 Sn1 54.72(10)
C14 C1 Sn1 177.80(16)
N4 C18 N3 111.96(19)
N4 C18 C31 126.1(2)
N3 C18 C31 121.96(19)
N4 C18 Sn1 57.50(11)
N3 C18 Sn1 54.84(11)
C31 C18 Sn1 173.18(15)
C1 N1 C2 127.13(17)
C1 N1 Sn1 93.23(13)
C2 N1 Sn1 139.33(13)
C18 N3 C19 123.30(18)
C18 N3 Sn1 94.29(13)
C19 N3 Sn1 138.09(14)
N1 C2 C7 109.26(17)
N1 C2 C3 110.60(18)
C7 C2 C3 110.94(19)
N1 C2 H2 108.7
C7 C2 H2 108.7
C3 C2 H2 108.6
N3 C19 C20 112.14(18)
N3 C19 C24 111.12(17)
C20 C19 C24 110.52(19)
N3 C19 H19 107.6
C20 C19 H19 107.5
C24 C19 H19 107.7
C1 N2 C8 126.78(18)
C1 N2 Sn1 94.71(13)
C8 N2 Sn1 137.57(14)
N4 C25 C26 109.22(18)
N4 C25 C30 110.67(18)
C26 C25 C30 110.94(19)
N4 C25 H25 108.5
C26 C25 H25 108.6
C30 C25 H25 108.9
C18 C31 C32 113.92(18)
C18 C31 H31A 108.6
C32 C31 H31A 108.7
C18 C31 H31B 109.0
C32 C31 H31B 108.8
H31A C31 H31B 107.6
C33 C32 C31 113.44(19)
C33 C32 H32A 108.7
C31 C32 H32A 108.9
C33 C32 H32B 109.0
C31 C32 H32B 108.9
H32A C32 H32B 107.7
C1 C14 C15 112.69(18)
C1 C14 H14A 109.2
C15 C14 H14A 109.0
C1 C14 H14B 109.0
C15 C14 H14B 109.0
H14A C14 H14B 107.8
C18 N4 C25 125.71(18)
C18 N4 Sn1 92.35(13)
C25 N4 Sn1 141.79(14)
C16 C15 C14 112.68(19)
C16 C15 H15A 109.3
C14 C15 H15A 109.0
C16 C15 H15B 109.1
C14 C15 H15B 109.0
H15A C15 H15B 107.8
N2 C8 C13 110.63(18)
N2 C8 C9 110.44(17)
C13 C8 C9 111.20(18)
N2 C8 H8 108.2
C13 C8 H8 108.1
C9 C8 H8 108.2
C8 C9 C10 111.80(18)
C8 C9 H9A 109.2
C10 C9 H9A 109.2
C8 C9 H9B 109.4
C10 C9 H9B 109.2
H9A C9 H9B 108.0
C2 C3 C4 111.7(2)
C2 C3 H3A 109.3
C4 C3 H3A 109.3
C2 C3 H3B 109.3
C4 C3 H3B 109.2
H3A C3 H3B 108.0
C11 C10 C9 111.6(2)
C11 C10 H10A 109.2
C9 C10 H10A 109.2
C11 C10 H10B 109.3
C9 C10 H10B 109.5
H10A C10 H10B 107.9
C2 C7 C6 111.72(19)
C2 C7 H7A 109.2
C6 C7 H7A 109.1
C2 C7 H7B 109.3
C6 C7 H7B 109.5
H7A C7 H7B 107.9
C5 C6 C7 110.8(2)
C5 C6 H6A 109.5
C7 C6 H6A 109.7
C5 C6 H6B 109.3
C7 C6 H6B 109.4
H6A C6 H6B 108.1
C11 C12 C13 111.24(19)
C11 C12 H12A 109.4
C13 C12 H12A 109.6
C11 C12 H12B 109.3
C13 C12 H12B 109.1
H12A C12 H12B 108.0
C25 C30 C29 111.3(2)
C25 C30 H30A 109.6
C29 C30 H30A 109.4
C25 C30 H30B 109.3
C29 C30 H30B 109.2
H30A C30 H30B 107.9
C29 C28 C27 110.7(2)
C29 C28 H28A 109.5
C27 C28 H28A 109.4
C29 C28 H28B 109.5
C27 C28 H28B 109.5
H28A C28 H28B 108.1
C8 C13 C12 111.3(2)
C8 C13 H13A 109.4
C12 C13 H13A 109.5
C8 C13 H13B 109.4
C12 C13 H13B 109.2
H13A C13 H13B 108.0
C23 C24 C19 110.30(19)
C23 C24 H24A 109.6
C19 C24 H24A 109.6
C23 C24 H24B 109.7
C19 C24 H24B 109.5
H24A C24 H24B 108.1
C10 C11 C12 110.3(2)
C10 C11 H11A 109.7
C12 C11 H11A 109.7
C10 C11 H11B 109.5
C12 C11 H11B 109.5
H11A C11 H11B 108.1
C17 C16 C15 113.1(2)
C17 C16 H16A 109.0
C15 C16 H16A 109.0
C17 C16 H16B 109.1
C15 C16 H16B 108.8
H16A C16 H16B 107.7
C32 C33 C34 111.8(2)
C32 C33 H33A 109.1
C34 C33 H33A 109.2
C32 C33 H33B 109.4
C34 C33 H33B 109.3
H33A C33 H33B 107.9
C6 C5 C4 110.7(2)
C6 C5 H5A 109.5
C4 C5 H5A 109.2
C6 C5 H5B 109.6
C4 C5 H5B 109.6
H5A C5 H5B 108.1
C33 C34 H34A 109.4
C33 C34 H34B 109.5
H34A C34 H34B 109.5
C33 C34 H34C 109.5
H34A C34 H34C 109.5
H34B C34 H34C 109.5
C22 C23 C24 111.4(2)
C22 C23 H23A 109.2
C24 C23 H23A 109.1
C22 C23 H23B 109.7
C24 C23 H23B 109.5
H23A C23 H23B 108.0
C22 C21 C20 111.2(2)
C22 C21 H21A 109.8
C20 C21 H21A 109.4
C22 C21 H21B 109.1
C20 C21 H21B 109.3
H21A C21 H21B 108.0
C25 C26 C27 111.8(2)
C25 C26 H26A 109.3
C27 C26 H26A 109.1
C25 C26 H26B 109.4
C27 C26 H26B 109.2
H26A C26 H26B 107.9
C19 C20 C21 109.5(2)
C19 C20 H20A 109.9
C21 C20 H20A 109.8
C19 C20 H20B 109.5
C21 C20 H20B 109.8
H20A C20 H20B 108.2
C16 C17 H17A 109.6
C16 C17 H17B 108.9
H17A C17 H17B 109.5
C16 C17 H17C 109.9
H17A C17 H17C 109.5
H17B C17 H17C 109.5
C23 C22 C21 111.2(2)
C23 C22 H22A 109.7
C21 C22 H22A 109.8
C23 C22 H22B 109.1
C21 C22 H22B 109.1
H22A C22 H22B 108.0
C28 C27 C26 110.8(2)
C28 C27 H27A 109.7
C26 C27 H27A 109.7
C28 C27 H27B 109.3
C26 C27 H27B 109.3
H27A C27 H27B 108.0
C28 C29 C30 111.1(2)
C28 C29 H29A 109.6
C30 C29 H29A 109.3
C28 C29 H29B 109.3
C30 C29 H29B 109.6
H29A C29 H29B 108.0
C5 C4 C3 111.4(2)
C5 C4 H4A 109.1
C3 C4 H4A 109.3
C5 C4 H4B 109.6
C3 C4 H4B 109.5
H4A C4 H4B 108.0

loop_
_geom_bond_atom_site_label_1
_geom_bond_atom_site_label_2
_geom_bond_distance
Sn1 N3 2.1398(17)
Sn1 N2 2.1410(18)
Sn1 N1 2.1818(16)
Sn1 N4 2.2032(18)
Sn1 Cl2 2.3980(6)
Sn1 Cl1 2.4134(6)
Sn1 C18 2.610(2)
Sn1 C1 2.614(2)
C1 N1 1.322(3)
C1 N2 1.334(3)
C1 C14 1.501(3)
C18 N4 1.312(3)
C18 N3 1.343(3)
C18 C31 1.501(3)
N1 C2 1.456(3)
N3 C19 1.466(3)
C2 C7 1.519(3)
C2 C3 1.526(3)
C2 H2 0.9799
C19 C20 1.517(3)
C19 C24 1.525(3)
C19 H19 0.9801
N2 C8 1.466(3)
C25 N4 1.463(3)
C25 C26 1.521(3)
C25 C30 1.523(3)
C25 H25 0.9800
C31 C32 1.538(3)
C31 H31A 0.9699
C31 H31B 0.9701
C32 C33 1.511(3)
C32 H32A 0.9699
C32 H32B 0.9700
C14 C15 1.530(3)
C14 H14A 0.9701
C14 H14B 0.9699
C15 C16 1.518(3)
C15 H15A 0.9700
C15 H15B 0.9699
C8 C13 1.521(3)
C8 C9 1.523(3)
C8 H8 0.9801
C9 C10 1.532(3)
C9 H9A 0.9698
C9 H9B 0.9700
C3 C4 1.528(3)
C3 H3A 0.9701
C3 H3B 0.9699
C10 C11 1.513(3)
C10 H10A 0.9700
C10 H10B 0.9700
C7 C6 1.526(3)
C7 H7A 0.9699
C7 H7B 0.9700
C6 C5 1.513(4)
C6 H6A 0.9700
C6 H6B 0.9700
C12 C11 1.513(3)
C12 C13 1.525(3)
C12 H12A 0.9699
C12 H12B 0.9699
C30 C29 1.532(4)
C30 H30A 0.9699
C30 H30B 0.9700
C28 C29 1.513(4)
C28 C27 1.514(4)
C28 H28A 0.9701
C28 H28B 0.9701
C13 H13A 0.9700
C13 H13B 0.9700
C24 C23 1.524(3)
C24 H24A 0.9700
C24 H24B 0.9700
C11 H11A 0.9700
C11 H11B 0.9700
C16 C17 1.511(4)
C16 H16A 0.9699
C16 H16B 0.9700
C33 C34 1.523(3)
C33 H33A 0.9700
C33 H33B 0.9701
C5 C4 1.514(4)
C5 H5A 0.9700
C5 H5B 0.9699
C34 H34A 0.9599
C34 H34B 0.9600
C34 H34C 0.9600
C23 C22 1.506(4)
C23 H23A 0.9700
C23 H23B 0.9699
C21 C22 1.527(4)
C21 C20 1.533(3)
C21 H21A 0.9700
C21 H21B 0.9700
C26 C27 1.529(3)
C26 H26A 0.9700
C26 H26B 0.9700
C20 H20A 0.9700
C20 H20B 0.9700
C17 H17A 0.9601
C17 H17B 0.9599
C17 H17C 0.9600
C22 H22A 0.9699
C22 H22B 0.9701
C27 H27A 0.9700
C27 H27B 0.9701
C29 H29A 0.9701
C29 H29B 0.9700
C4 H4A 0.9700
C4 H4B 0.9699
